data_8101276
loop_
_publ_author_name
'Hauss\"uhl, Eiken'
'Gramlich, Volker'

_publ_section_title
;
Redetermination of the crystal structure of bis(guanidinium) carbonato 
(ethylenediaminetetraacetato) zirconate tetrahydrate, (CN~3~H~6~)~2~
[Zr((CH~2~COO)~2~N(CH~2~)~2~N(CH~2~COO)~2~)CO~3~] &#x00B7; 4H~2~O
;
_journal_issue 3
_journal_name_full 'Zeitschrift f\"ur Kristallographie - New Crystal Structures'
_journal_page_first 375
_journal_page_last 376
_journal_volume 215
_journal_year 2000
_chemical_formula_sum 'C13 H32 N8 O15 Zr'
_chemical_formula_weight 631.69
_space_group_IT_number 15
_symmetry_cell_setting monoclinic
_symmetry_space_group_name_Hall '-C 2yc'
_symmetry_space_group_name_H-M 'C 1 2/c 1'
_cell_angle_alpha 90.00
_cell_angle_beta 96.03(3)
_cell_angle_gamma 90.00
_cell_formula_units_Z 4
_cell_length_a 8.894(2)
_cell_length_b 16.667(3)
_cell_length_c 16.907(3)
_cell_measurement_temperature 298(2)
_cell_volume 2492.4(8)
_diffrn_ambient_temperature 293(2)
_exptl_crystal_density_diffrn 1.683
_cod_original_sg_symbol_H-M 'C 2/c'
_cod_database_code 8101276

loop_
_symmetry_equiv_pos_as_xyz
'x, y, z'
'x, -y, z+1/2'
'x+1/2, y+1/2, z'
'x+1/2, -y+1/2, z+1/2'
'-x, -y, -z'
'-x, y, -z-1/2'
'-x+1/2, -y+1/2, -z'
'-x+1/2, y+1/2, -z-1/2'

loop_
_atom_site_label
_atom_site_type_symbol
_atom_site_fract_x
_atom_site_fract_y
_atom_site_fract_z
_atom_site_U_iso_or_equiv
_atom_site_adp_type
_atom_site_occupancy
_atom_site_calc_flag
_atom_site_refinement_flags
_atom_site_disorder_assembly
_atom_site_disorder_group
Zr1 Zr 0.5000 0.626106(9) 0.7500 0.02179(7) Uani 1 d S . .
N1 N 0.34188(12) 0.50499(7) 0.75657(7) 0.0271(2) Uani 1 d . . .
N21 N -0.27396(17) 0.83464(9) 0.93651(10) 0.0439(3) Uani 1 d . . .
N22 N -0.01878(18) 0.82765(11) 0.97340(10) 0.0508(4) Uani 1 d . . .
N23 N -0.12739(19) 0.75237(9) 0.86962(9) 0.0421(3) Uani 1 d . . .
C1 C 0.5000 0.78447(12) 0.7500 0.0327(4) Uani 1 d S . .
C2 C -0.13985(16) 0.80473(8) 0.92713(8) 0.0333(3) Uani 1 d . . .
C11 C 0.23887(17) 0.51760(9) 0.81878(9) 0.0333(3) Uani 1 d . . .
C12 C 0.24989(17) 0.49805(9) 0.67816(9) 0.0341(3) Uani 1 d . . .
C13 C 0.43361(16) 0.43116(8) 0.77406(9) 0.0318(3) Uani 1 d . . .
C14 C 0.18825(15) 0.60411(9) 0.81617(8) 0.0318(3) Uani 1 d . . .
C15 C 0.32653(16) 0.53502(8) 0.61120(8) 0.0321(3) Uani 1 d . . .
O11 O 0.5000 0.85746(9) 0.7500 0.0572(5) Uani 1 d S . .
O12 O 0.45367(11) 0.73902(5) 0.68798(6) 0.0321(2) Uani 1 d . . .
O14A O 0.07318(13) 0.62378(7) 0.84525(8) 0.0445(3) Uani 1 d . . .
O14B O 0.27650(11) 0.65340(6) 0.78424(6) 0.0339(2) Uani 1 d . . .
O15A O 0.28436(15) 0.51894(8) 0.54207(6) 0.0526(3) Uani 1 d . . .
O15B O 0.43186(11) 0.58665(6) 0.63209(6) 0.0324(2) Uani 1 d . . .
O1W O 0.05827(19) 0.39893(11) 0.51334(10) 0.0645(4) Uani 1 d . . .
O2W O 0.2459(2) 0.79341(12) 0.89509(15) 0.0905(7) Uani 1 d . . .
H11A H 0.2967(19) 0.5070(11) 0.8697(10) 0.038(4) Uiso 1 d . . .
H11B H 0.1520(19) 0.4812(10) 0.8123(10) 0.039(4) Uiso 1 d . . .
H12A H 0.224(2) 0.4425(12) 0.6670(11) 0.046(5) Uiso 1 d . . .
H12B H 0.157(2) 0.5287(11) 0.6788(11) 0.046(5) Uiso 1 d . . .
H13A H 0.3719(18) 0.3837(10) 0.7627(10) 0.032(4) Uiso 1 d . . .
H13B H 0.4695(18) 0.4305(9) 0.8298(10) 0.031(4) Uiso 1 d . . .
H21A H -0.279(2) 0.8722(11) 0.9676(12) 0.043(5) Uiso 1 d . . .
H21B H -0.352(2) 0.8191(13) 0.9037(12) 0.058(6) Uiso 1 d . . .
H22A H -0.025(3) 0.8580(14) 1.0076(14) 0.059(7) Uiso 1 d . . .
H22B H 0.065(3) 0.8119(13) 0.9631(12) 0.056(6) Uiso 1 d . . .
H23A H -0.206(2) 0.7401(12) 0.8403(13) 0.048(5) Uiso 1 d . . .
H23B H -0.052(3) 0.7303(13) 0.8642(13) 0.060(7) Uiso 1 d . . .
HW1A H 0.112(3) 0.4378(16) 0.5189(16) 0.080(8) Uiso 1 d . . .
HW1B H 0.051(3) 0.3904(17) 0.4687(19) 0.093(11) Uiso 1 d . . .
HW2A H 0.264(4) 0.751(2) 0.913(2) 0.103(8) Uiso 1 d D . .
HW2B H 0.332(3) 0.8249(17) 0.9186(18) 0.103(8) Uiso 1 d D . .

loop_
_atom_site_aniso_label
_atom_site_aniso_U_11
_atom_site_aniso_U_22
_atom_site_aniso_U_33
_atom_site_aniso_U_23
_atom_site_aniso_U_13
_atom_site_aniso_U_12
Zr1 0.02360(10) 0.01778(10) 0.02383(10) 0.000 0.00176(6) 0.000
N1 0.0294(5) 0.0230(5) 0.0294(5) 0.0019(4) 0.0045(4) -0.0010(4)
N21 0.0392(7) 0.0424(8) 0.0500(8) -0.0093(7) 0.0052(6) 0.0051(6)
N22 0.0386(8) 0.0671(11) 0.0463(8) -0.0181(8) 0.0018(6) -0.0012(7)
N23 0.0400(8) 0.0386(7) 0.0470(8) -0.0100(6) 0.0012(6) 0.0059(6)
C1 0.0327(10) 0.0232(9) 0.0426(11) 0.000 0.0056(8) 0.000
C2 0.0365(7) 0.0305(7) 0.0334(7) 0.0025(5) 0.0060(6) 0.0002(6)
C11 0.0340(7) 0.0300(7) 0.0376(8) 0.0037(6) 0.0117(6) -0.0016(6)
C12 0.0329(7) 0.0321(7) 0.0362(7) -0.0003(6) -0.0011(6) -0.0078(6)
C13 0.0388(7) 0.0188(6) 0.0383(8) 0.0029(5) 0.0057(6) -0.0013(5)
C14 0.0297(7) 0.0324(7) 0.0337(7) 0.0004(6) 0.0048(5) 0.0007(5)
C15 0.0363(7) 0.0270(6) 0.0315(7) 0.0017(5) -0.0036(5) -0.0021(5)
O11 0.0820(13) 0.0216(7) 0.0669(12) 0.000 0.0028(10) 0.000
O12 0.0369(5) 0.0246(5) 0.0338(5) 0.0040(4) -0.0005(4) -0.0002(4)
O14A 0.0373(6) 0.0426(6) 0.0566(7) 0.0018(5) 0.0193(5) 0.0053(5)
O14B 0.0297(5) 0.0260(5) 0.0473(6) 0.0022(4) 0.0099(4) 0.0016(4)
O15A 0.0705(8) 0.0524(7) 0.0315(6) 0.0026(5) -0.0108(5) -0.0232(6)
O15B 0.0389(5) 0.0302(5) 0.0278(5) 0.0010(4) 0.0016(4) -0.0085(4)
O1W 0.0682(10) 0.0692(10) 0.0566(9) -0.0053(7) 0.0099(7) -0.0280(8)
O2W 0.0721(11) 0.0773(12) 0.1300(18) -0.0368(12) 0.0474(11) -0.0104(10)

loop_
_geom_bond_atom_site_label_1
_geom_bond_atom_site_label_2
_geom_bond_distance
_geom_bond_site_symmetry_2
_geom_bond_publ_flag
Zr1 O15B 2.1260(10) . ?
Zr1 O15B 2.1260(10) 6_657 ?
Zr1 O12 2.1725(10) 6_657 ?
Zr1 O12 2.1726(10) . ?
Zr1 O14B 2.1761(11) . ?
Zr1 O14B 2.1761(11) 6_657 ?
Zr1 N1 2.4693(11) . ?
Zr1 N1 2.4694(11) 6_657 ?
Zr1 C1 2.639(2) . ?
N1 C11 1.4807(18) . ?
N1 C12 1.4873(18) . ?
N1 C13 1.4888(17) . ?
N21 C2 1.318(2) . ?
N21 H21A 0.82(2) . ?
N21 H21B 0.88(2) . ?
N22 C2 1.319(2) . ?
N22 H22A 0.77(2) . ?
N22 H22B 0.83(2) . ?
N23 C2 1.320(2) . ?
N23 H23A 0.84(2) . ?
N23 H23B 0.78(2) . ?
C1 O11 1.217(3) . ?
C1 O12 1.3237(15) 6_657 ?
C1 O12 1.3237(15) . ?
C11 C14 1.510(2) . ?
C11 H11A 0.972(17) . ?
C11 H11B 0.979(18) . ?
C12 C15 1.513(2) . ?
C12 H12A 0.97(2) . ?
C12 H12B 0.973(19) . ?
C13 C13 1.503(3) 6_657 ?
C13 H13A 0.970(17) . ?
C13 H13B 0.962(17) . ?
C14 O14A 1.2257(18) . ?
C14 O14B 1.2928(17) . ?
C15 O15A 1.2191(18) . ?
C15 O15B 1.2936(17) . ?
O1W HW1A 0.81(3) . ?
O1W HW1B 0.76(3) . ?
O2W HW2A 0.78(3) . ?
O2W HW2B 0.98(3) . ?
